data_4349087
loop_
_publ_author_name
'Wei, Chen'
'Wei, Huibo'
'Yan, Weibo'
'Zhao, Zifeng'
'Cai, Zelun'
'Sun, Boxun'
'Meng, Zhaosha'
'Liu, Zhiwei'
'Bian, Zuqiang'
'Huang, Chunhui'

_publ_section_title
;
 Water-Soluble and Highly Luminescent Europium(III) Complexes with
 Favorable Photostability and Sensitive pH Response Behavior.
;
_journal_issue 20
_journal_name_full 'Inorganic chemistry'
_journal_page_first 10645
_journal_page_last 10653
_journal_paper_doi 10.1021/acs.inorgchem.6b01897
_journal_volume 55
_journal_year 2016
_chemical_formula_sum 'C36 H34 Eu N9 Na3 O15.5'
_chemical_formula_weight 1061.65
_space_group_IT_number 148
_space_group_name_Hall '-R 3'
_space_group_name_H-M_alt 'R -3 :H'
_symmetry_cell_setting trigonal
_symmetry_space_group_name_H-M 'R -3 :H'
_atom_sites_solution_hydrogens geom
_atom_sites_solution_primary direct
_atom_sites_solution_secondary difmap
_audit_creation_method SHELXL-97
_cell_angle_alpha 90.00
_cell_angle_beta 90.00
_cell_angle_gamma 120.00
_cell_formula_units_Z 6
_cell_length_a 16.1016(4)
_cell_length_b 16.1016(4)
_cell_length_c 29.1535(10)
_cell_measurement_reflns_used 10297
_cell_measurement_temperature 180
_cell_measurement_theta_max 28.6290
_cell_measurement_theta_min 3.2210
_cell_volume 6545.7(3)
_computing_cell_refinement 'CrysAlisPro (Agilent Technologies, 2013)'
_computing_data_collection 'CrysAlisPro (Agilent Technologies, 2013)'
_computing_data_reduction 'CrysAlisPro (Agilent Technologies, 2013)'
_computing_molecular_graphics 'Bruker SHELXTL V5.1 (Sheldrick, 1998)'
_computing_publication_material 'SHELXL-97 (Sheldrick, 1997)'
_computing_structure_refinement 'SHELXL-97 (Sheldrick, 1997)'
_computing_structure_solution 'SHELXS-97 (Sheldrick, 1990)'
_diffrn_ambient_temperature 180
_diffrn_detector_area_resol_mean 10.3914
_diffrn_measured_fraction_theta_full 0.990
_diffrn_measured_fraction_theta_max 0.990
_diffrn_measurement_device_type 'SuperNova, Dual, Cu at zero, AtlasCCD'
_diffrn_measurement_method '\w scans'
_diffrn_radiation_monochromator mirror
_diffrn_radiation_source 'SuperNova (Mo) X-ray Source'
_diffrn_radiation_type MoK\a
_diffrn_radiation_wavelength 0.71073
_diffrn_reflns_av_R_equivalents 0.0355
_diffrn_reflns_av_sigmaI/netI 0.0259
_diffrn_reflns_limit_h_max 20
_diffrn_reflns_limit_h_min -20
_diffrn_reflns_limit_k_max 20
_diffrn_reflns_limit_k_min -15
_diffrn_reflns_limit_l_max 30
_diffrn_reflns_limit_l_min -36
_diffrn_reflns_number 20915
_diffrn_reflns_theta_full 27.48
_diffrn_reflns_theta_max 27.48
_diffrn_reflns_theta_min 3.79
_diffrn_standards_decay_% 0
_exptl_absorpt_coefficient_mu 1.546
_exptl_absorpt_correction_T_max 1.000
_exptl_absorpt_correction_T_min 0.846
_exptl_absorpt_correction_type multi-scan
_exptl_absorpt_process_details
;
CrysAlisPro, Agilent Technologies,
Version 1.171.36.32 (release 02-08-2013 CrysAlis171 .NET)
(compiled Aug  2 2013,16:46:58)
Empirical absorption correction using spherical harmonics,
 implemented in SCALE3 ABSPACK scaling algorithm.
;
_exptl_crystal_colour pink
_exptl_crystal_density_diffrn 1.616
_exptl_crystal_density_method 'not measured'
_exptl_crystal_description block
_exptl_crystal_F_000 3198
_exptl_crystal_size_max 0.223
_exptl_crystal_size_mid 0.160
_exptl_crystal_size_min 0.071
_refine_diff_density_max 2.213
_refine_diff_density_min -1.471
_refine_diff_density_rms 0.127
_refine_ls_extinction_method none
_refine_ls_goodness_of_fit_ref 1.077
_refine_ls_hydrogen_treatment constr
_refine_ls_matrix_type full
_refine_ls_number_parameters 187
_refine_ls_number_reflns 3316
_refine_ls_number_restraints 0
_refine_ls_restrained_S_all 1.077
_refine_ls_R_factor_all 0.0543
_refine_ls_R_factor_gt 0.0459
_refine_ls_shift/su_max 0.000
_refine_ls_shift/su_mean 0.000
_refine_ls_structure_factor_coef Fsqd
_refine_ls_weighting_details 'calc w=1/[\s^2^(Fo^2^)+(0.0554P)^2^+84.7116P] where P=(Fo^2^+2Fc^2^)/3'
_refine_ls_weighting_scheme calc
_refine_ls_wR_factor_gt 0.1218
_refine_ls_wR_factor_ref 0.1287
_reflns_number_gt 2953
_reflns_number_total 3316
_reflns_threshold_expression >2sigma(I)
_cod_data_source_file ic6b01897_si_002.cif
_cod_data_source_block 15feb11d
_cod_depositor_comments
;
The following automatic conversions were performed:

data item '_symmetry_cell_setting' value 'Trigonal' was changed to
'trigonal' in accordance with the
/home/saulius/struct/COD-crude-data/automatic-downloads/DataCite-retrospective/ACS/depositions/lib/dictionaries/cif_core.dic
dictionary named 'cif_core.dic' version 2.4.2 last updated on
2011-04-26.

Automatic conversion script
Id: cif_fix_values 6909 2019-04-08 15:41:33Z antanas 
;
_cod_original_sg_symbol_H-M 'R -3'
_cod_original_formula_sum 'C36 H34 Eu N9 Na3 O15.50'
_cod_database_code 4349087

loop_
_symmetry_equiv_pos_as_xyz
'x, y, z'
'-y, x-y, z'
'-x+y, -x, z'
'x+2/3, y+1/3, z+1/3'
'-y+2/3, x-y+1/3, z+1/3'
'-x+y+2/3, -x+1/3, z+1/3'
'x+1/3, y+2/3, z+2/3'
'-y+1/3, x-y+2/3, z+2/3'
'-x+y+1/3, -x+2/3, z+2/3'
'-x, -y, -z'
'y, -x+y, -z'
'x-y, x, -z'
'-x+2/3, -y+1/3, -z+1/3'
'y+2/3, -x+y+1/3, -z+1/3'
'x-y+2/3, x+1/3, -z+1/3'
'-x+1/3, -y+2/3, -z+2/3'
'y+1/3, -x+y+2/3, -z+2/3'
'x-y+1/3, x+2/3, -z+2/3'

loop_
_atom_site_label
_atom_site_type_symbol
_atom_site_fract_x
_atom_site_fract_y
_atom_site_fract_z
_atom_site_U_iso_or_equiv
_atom_site_adp_type
_atom_site_occupancy
_atom_site_symmetry_multiplicity
_atom_site_calc_flag
_atom_site_refinement_flags
Eu1 Eu 0.0000 0.0000 0.161134(13) 0.02721(14) Uani 1 3 d S
Na1 Na 0.20804(17) -0.03260(17) -0.00093(8) 0.0490(5) Uani 1 1 d .
O1 O 0.1121(2) 0.0067(2) 0.10203(12) 0.0362(7) Uani 1 1 d .
O2 O 0.2430(3) 0.0897(3) 0.05888(13) 0.0460(9) Uani 1 1 d .
O3 O 0.0266(2) 0.1243(2) 0.21812(11) 0.0338(7) Uani 1 1 d .
N1 N 0.1639(3) 0.1477(3) 0.15937(12) 0.0281(8) Uani 1 1 d .
N2 N 0.2985(3) 0.3666(3) 0.22720(17) 0.0454(11) Uani 1 1 d .
C1 C 0.2289(3) 0.1585(3) 0.12886(16) 0.0313(9) Uani 1 1 d .
C2 C 0.3226(4) 0.2381(4) 0.12964(18) 0.0375(11) Uani 1 1 d .
H2 H 0.3685 0.2440 0.1075 0.045 Uiso 1 1 calc R
C3 C 0.3464(4) 0.3064(4) 0.16238(18) 0.0395(11) Uani 1 1 d .
H3 H 0.4093 0.3603 0.1635 0.047 Uiso 1 1 calc R
N3 N 0.0099(4) 0.2746(4) 0.30948(18) 0.0583(14) Uani 1 1 d .
C4 C 0.2772(3) 0.2967(3) 0.19439(17) 0.0354(10) Uani 1 1 d .
C5 C 0.1861(3) 0.2151(3) 0.19138(16) 0.0299(9) Uani 1 1 d .
C6 C 0.1086(3) 0.1985(3) 0.22258(16) 0.0315(9) Uani 1 1 d .
C7 C 0.1341(4) 0.2736(4) 0.25486(17) 0.0374(11) Uani 1 1 d .
C8 C 0.2282(4) 0.3530(4) 0.25514(19) 0.0433(12) Uani 1 1 d .
H8 H 0.2423 0.4012 0.2775 0.052 Uiso 1 1 calc R
C9 C 0.1938(3) 0.0797(3) 0.09355(17) 0.0333(10) Uani 1 1 d .
C10 C 0.0649(4) 0.2722(4) 0.28542(19) 0.0434(12) Uani 1 1 d .
C11 C 0.1959(10) -0.2835(10) 0.1023(5) 0.125(4) Uiso 1 1 d .
C12 C 0.2113(13) -0.2872(13) 0.0476(6) 0.172(6) Uiso 1 1 d .
O4 O 0.0934(3) -0.1443(3) 0.05075(14) 0.0527(10) Uani 1 1 d .
O5 O 0.1892(4) -0.1984(4) 0.1086(2) 0.0886(18) Uani 1 1 d .
O6 O 0.066(2) 0.026(4) -0.0027(14) 0.080(10) Uiso 0.17 1 d P

loop_
_atom_site_aniso_label
_atom_site_aniso_U_11
_atom_site_aniso_U_22
_atom_site_aniso_U_33
_atom_site_aniso_U_23
_atom_site_aniso_U_13
_atom_site_aniso_U_12
Eu1 0.02647(16) 0.02647(16) 0.0287(2) 0.000 0.000 0.01324(8)
Na1 0.0579(14) 0.0496(13) 0.0403(12) 0.0043(10) 0.0099(10) 0.0274(11)
O1 0.0361(18) 0.0345(17) 0.0369(18) -0.0006(14) 0.0071(14) 0.0168(15)
O2 0.045(2) 0.049(2) 0.042(2) 0.0028(17) 0.0151(17) 0.0224(18)
O3 0.0305(16) 0.0359(17) 0.0320(17) -0.0045(13) -0.0002(13) 0.0144(14)
N1 0.0291(18) 0.0309(19) 0.0259(18) 0.0034(14) -0.0005(14) 0.0161(16)
N2 0.038(2) 0.039(2) 0.053(3) -0.009(2) -0.010(2) 0.014(2)
C1 0.031(2) 0.033(2) 0.033(2) 0.0075(18) 0.0005(18) 0.0183(19)
C2 0.032(2) 0.041(3) 0.041(3) 0.011(2) 0.005(2) 0.019(2)
C3 0.030(2) 0.035(2) 0.045(3) 0.008(2) -0.002(2) 0.009(2)
N3 0.058(3) 0.079(4) 0.043(3) -0.019(3) -0.006(2) 0.038(3)
C4 0.032(2) 0.033(2) 0.037(3) 0.0011(19) -0.0069(19) 0.013(2)
C5 0.029(2) 0.029(2) 0.031(2) 0.0030(17) -0.0044(17) 0.0140(18)
C6 0.033(2) 0.032(2) 0.031(2) 0.0000(18) -0.0043(18) 0.0182(19)
C7 0.041(3) 0.041(3) 0.032(2) -0.005(2) -0.007(2) 0.021(2)
C8 0.050(3) 0.041(3) 0.039(3) -0.011(2) -0.015(2) 0.022(2)
C9 0.036(2) 0.037(2) 0.034(2) 0.0067(19) 0.0052(19) 0.023(2)
C10 0.045(3) 0.051(3) 0.036(3) -0.015(2) -0.011(2) 0.025(3)
O4 0.051(2) 0.053(2) 0.046(2) -0.0048(18) 0.0061(18) 0.020(2)
O5 0.058(3) 0.062(3) 0.136(6) 0.005(3) -0.016(3) 0.022(3)

loop_
_atom_type_symbol
_atom_type_description
_atom_type_scat_dispersion_real
_atom_type_scat_dispersion_imag
_atom_type_scat_source
C C 0.0033 0.0016 'International Tables Vol C Tables 4.2.6.8 and 6.1.1.4'
H H 0.0000 0.0000 'International Tables Vol C Tables 4.2.6.8 and 6.1.1.4'
Eu Eu -0.1578 3.6682 'International Tables Vol C Tables 4.2.6.8 and 6.1.1.4'
N N 0.0061 0.0033 'International Tables Vol C Tables 4.2.6.8 and 6.1.1.4'
Na Na 0.0362 0.0249 'International Tables Vol C Tables 4.2.6.8 and 6.1.1.4'
O O 0.0106 0.0060 'International Tables Vol C Tables 4.2.6.8 and 6.1.1.4'

loop_
_geom_angle_atom_site_label_1
_geom_angle_atom_site_label_2
_geom_angle_atom_site_label_3
_geom_angle
_geom_angle_site_symmetry_1
_geom_angle_site_symmetry_3
O1 Eu1 O1 76.27(13) 3 .
O1 Eu1 O1 76.27(13) 3 2
O1 Eu1 O1 76.27(13) . 2
O1 Eu1 O3 127.62(11) 3 3
O1 Eu1 O3 87.83(12) . 3
O1 Eu1 O3 147.50(11) 2 3
O1 Eu1 O3 87.83(12) 3 2
O1 Eu1 O3 147.50(11) . 2
O1 Eu1 O3 127.62(11) 2 2
O3 Eu1 O3 79.65(12) 3 2
O1 Eu1 O3 147.50(11) 3 .
O1 Eu1 O3 127.62(11) . .
O1 Eu1 O3 87.83(12) 2 .
O3 Eu1 O3 79.65(12) 3 .
O3 Eu1 O3 79.65(12) 2 .
O1 Eu1 N1 133.73(12) 3 .
O1 Eu1 N1 62.92(12) . .
O1 Eu1 N1 73.80(11) 2 .
O3 Eu1 N1 73.72(11) 3 .
O3 Eu1 N1 138.44(12) 2 .
O3 Eu1 N1 64.74(11) . .
O1 Eu1 N1 73.80(11) 3 2
O1 Eu1 N1 133.73(12) . 2
O1 Eu1 N1 62.92(12) 2 2
O3 Eu1 N1 138.44(12) 3 2
O3 Eu1 N1 64.74(11) 2 2
O3 Eu1 N1 73.72(11) . 2
N1 Eu1 N1 119.959(6) . 2
O1 Eu1 N1 62.92(12) 3 3
O1 Eu1 N1 73.80(11) . 3
O1 Eu1 N1 133.73(12) 2 3
O3 Eu1 N1 64.74(11) 3 3
O3 Eu1 N1 73.72(11) 2 3
O3 Eu1 N1 138.44(12) . 3
N1 Eu1 N1 119.959(6) . 3
N1 Eu1 N1 119.959(6) 2 3
O4 Na1 O4 142.8(2) 12 .
O4 Na1 O2 83.16(15) 12 .
O4 Na1 O2 86.36(15) . .
O4 Na1 N3 99.4(2) 12 7_544
O4 Na1 N3 117.1(2) . 7_544
O2 Na1 N3 116.78(18) . 7_544
O4 Na1 O2 90.00(15) 12 11
O4 Na1 O2 80.87(15) . 11
O2 Na1 O2 148.8(2) . 11
N3 Na1 O2 94.35(17) 7_544 11
O4 Na1 O6 63.6(10) 12 .
O4 Na1 O6 79.3(10) . .
O2 Na1 O6 69.8(10) . .
N3 Na1 O6 161.8(9) 7_544 .
O2 Na1 O6 79.9(10) 11 .
O4 Na1 O6 79.8(10) 12 11
O4 Na1 O6 63.3(9) . 11
O2 Na1 O6 80.3(10) . 11
N3 Na1 O6 162.8(10) 7_544 11
O2 Na1 O6 68.5(10) 11 11
O6 Na1 O6 19.0(7) . 11
O4 Na1 Na1 39.55(11) 12 12
O4 Na1 Na1 116.22(13) . 12
O2 Na1 Na1 44.64(11) . 12
N3 Na1 Na1 120.51(17) 7_544 12
O2 Na1 Na1 118.29(12) 11 12
O6 Na1 Na1 50.7(11) . 12
O6 Na1 Na1 69.4(10) 11 12
O4 Na1 Na1 117.91(14) 12 11
O4 Na1 Na1 39.09(11) . 11
O2 Na1 Na1 115.82(12) . 11
N3 Na1 Na1 117.62(17) 7_544 11
O2 Na1 Na1 42.77(10) 11 11
O6 Na1 Na1 69.3(11) . 11
O6 Na1 Na1 50.6(11) 11 11
Na1 Na1 Na1 119.978(4) 12 11
C9 O1 Eu1 125.0(3) . .
C9 O2 Na1 126.4(3) . .
C9 O2 Na1 112.7(3) . 12
Na1 O2 Na1 92.59(14) . 12
C6 O3 Eu1 120.6(3) . .
C1 N1 C5 119.4(4) . .
C1 N1 Eu1 121.8(3) . .
C5 N1 Eu1 118.7(3) . .
C8 N2 C4 116.7(4) . .
N1 C1 C2 121.8(5) . .
N1 C1 C9 114.3(4) . .
C2 C1 C9 123.9(4) . .
C3 C2 C1 119.2(5) . .
C3 C2 H2 120.4 . .
C1 C2 H2 120.4 . .
C2 C3 C4 119.4(5) . .
C2 C3 H3 120.3 . .
C4 C3 H3 120.3 . .
C10 N3 Na1 157.0(5) . 4_455
N2 C4 C5 121.6(5) . .
N2 C4 C3 120.7(4) . .
C5 C4 C3 117.7(5) . .
N1 C5 C4 122.4(4) . .
N1 C5 C6 115.5(4) . .
C4 C5 C6 122.2(4) . .
O3 C6 C7 126.2(5) . .
O3 C6 C5 120.1(4) . .
C7 C6 C5 113.6(4) . .
C8 C7 C10 119.3(5) . .
C8 C7 C6 119.8(5) . .
C10 C7 C6 120.8(5) . .
N2 C8 C7 126.1(5) . .
N2 C8 H8 117.0 . .
C7 C8 H8 117.0 . .
O2 C9 O1 125.0(5) . .
O2 C9 C1 120.0(4) . .
O1 C9 C1 115.0(4) . .
N3 C10 C7 177.3(7) . .
O5 C11 C12 104.3(11) . .
Na1 O4 Na1 101.37(16) 11 .
O6 O6 O6 117(3) 11 12
O6 O6 O6 31.4(14) 11 3
O6 O6 O6 90.000(11) 12 3
O6 O6 O6 90.000(12) 11 2
O6 O6 O6 31.4(14) 12 2
O6 O6 O6 60.000(6) 3 2
O6 O6 Na1 81(5) 11 .
O6 O6 Na1 157(5) 12 .
O6 O6 Na1 111(5) 3 .
O6 O6 Na1 171(5) 2 .
O6 O6 Na1 157(5) 11 12
O6 O6 Na1 80(5) 12 12
O6 O6 Na1 170(5) 3 12
O6 O6 Na1 110(5) 2 12
Na1 O6 Na1 78.7(7) . 12

loop_
_geom_bond_atom_site_label_1
_geom_bond_atom_site_label_2
_geom_bond_distance
_geom_bond_site_symmetry_2
Eu1 O1 2.458(3) 3
Eu1 O1 2.458(3) .
Eu1 O1 2.458(3) 2
Eu1 O3 2.468(3) 3
Eu1 O3 2.468(3) 2
Eu1 O3 2.468(3) .
Eu1 N1 2.519(4) .
Eu1 N1 2.519(4) 2
Eu1 N1 2.519(4) 3
Na1 O4 2.342(5) 12
Na1 O4 2.365(5) .
Na1 O2 2.475(4) .
Na1 N3 2.505(6) 7_544
Na1 O2 2.561(5) 11
Na1 O6 2.87(5) .
Na1 O6 2.87(5) 11
Na1 Na1 3.641(2) 12
Na1 Na1 3.641(2) 11
O1 C9 1.276(6) .
O2 C9 1.244(6) .
O2 Na1 2.561(5) 12
O3 C6 1.270(6) .
N1 C1 1.318(6) .
N1 C5 1.337(6) .
N2 C8 1.320(8) .
N2 C4 1.383(7) .
C1 C2 1.408(7) .
C1 C9 1.507(7) .
C2 C3 1.359(8) .
C2 H2 0.9500 .
C3 C4 1.400(8) .
C3 H3 0.9500 .
N3 C10 1.145(7) .
N3 Na1 2.505(6) 4_455
C4 C5 1.400(6) .
C5 C6 1.456(7) .
C6 C7 1.422(7) .
C7 C8 1.413(8) .
C7 C10 1.418(8) .
C8 H8 0.9500 .
C11 O5 1.439(14) .
C11 C12 1.62(2) .
O4 Na1 2.342(5) 11
O6 O6 0.95(3) 11
O6 O6 0.95(3) 12
O6 O6 1.62(5) 3
O6 O6 1.62(5) 2
O6 Na1 2.87(5) 12
